data_1565851
loop_
_publ_author_name
'Novelli, Giulia'
'Kamenev, Konstantin V.'
'Maynard-Casely, Helen E.'
'Parsons, Simon'
'McIntyre, Garry J.'

_publ_section_title
;
 Use of a miniature diamond-anvil cell in a joint X-ray and neutron
 high-pressure study on copper sulfate pentahydrate
;
_journal_issue 1
_journal_name_full IUCrJ
_journal_page_first 73
_journal_page_last 85
_journal_paper_doi 10.1107/S2052252521010708
_journal_volume 9
_journal_year 2022
_chemical_formula_moiety 'Cu H8 O8 S, H2 O'
_chemical_formula_sum 'Cu H10 O9 S'
_chemical_formula_weight 249.69
_chemical_name_common 'blue vitriol'
_chemical_name_systematic 'copper(II) sulfate pentahydrate'
_space_group_IT_number 2
_space_group_name_Hall '-P 1'
_space_group_name_H-M_alt 'P -1'
_symmetry_cell_setting triclinic
_symmetry_space_group_name_Hall '-P 1'
_symmetry_space_group_name_H-M 'P -1'
_audit_creation_date 2020-12-12
_cell_angle_alpha 77.308
_cell_angle_beta 82.353
_cell_angle_gamma 72.640
_cell_formula_units_Z 2
_cell_length_a 5.9523
_cell_length_b 6.1001
_cell_length_c 10.6470
_cell_measurement_temperature 295(2)
_cell_volume 359.016
_computing_structure_refinement 'TOPAS-Academic version 6 (Coelho, 2018)'
_refine_ls_goodness_of_fit_ref 1.06
_refine_ls_number_parameters 194
_refine_ls_number_reflns 1522
_refine_ls_number_restraints 0
_refine_ls_wR_factor_ref 0.1756
_oxford_refine_ls_r_factor_ref 0.2470
_cod_data_source_file fs5200.cif
_cod_data_source_block XNcuso4h2o_0.71GPa
_cod_original_cell_volume 359.02
_cod_database_code 1565851

loop_
_symmetry_equiv_pos_as_xyz
x,y,z
-x,-y,-z

loop_
_atom_site_aniso_label
_atom_site_aniso_U_11
_atom_site_aniso_U_22
_atom_site_aniso_U_33
_atom_site_aniso_U_23
_atom_site_aniso_U_13
_atom_site_aniso_U_12
Cu1 0.0222(14) 0.0152(12) 0.0187(7) -0.0022(7) -0.0023(8) -0.0062(10)
Cu2 0.0251(14) 0.0153(12) 0.0200(7) -0.0046(7) 0.0042(7) -0.0030(10)
S1 0.027(2) 0.0154(19) 0.0165(8) -0.0015(9) 0.0017(10) 0.0026(18)
O1 0.036(3) 0.028(3) 0.027(2) -0.0041(19) -0.012(2) -0.012(2)
O2 0.024(3) 0.023(3) 0.0239(19) -0.0005(19) -0.006(2) -0.0056(17)
O3 0.023(2) 0.026(2) 0.0202(16) 0.0028(16) 0.0003(16) -0.0037(17)
O4 0.022(2) 0.030(3) 0.032(2) -0.0076(19) 0.0011(18) -0.0051(17)
O5 0.024(2) 0.032(3) 0.0274(19) -0.0072(18) -0.0026(18) -0.0041(18)
O6 0.029(3) 0.022(2) 0.0228(18) 0.0039(17) -0.0013(18) 0.0032(17)
O7 0.025(3) 0.018(3) 0.045(2) -0.0053(19) 0.010(2) -0.0044(17)
O8 0.028(3) 0.025(3) 0.052(3) -0.024(2) 0.000(2) -0.004(2)
O9 0.027(3) 0.020(3) 0.032(2) -0.0013(19) -0.001(2) -0.0107(17)
H11 0.035(6) 0.054(8) 0.068(9) -0.002(7) -0.031(6) -0.014(6)
H12 0.067(8) 0.061(9) 0.068(11) -0.019(8) -0.011(8) -0.029(7)
H21 0.060(8) 0.041(7) 0.059(9) -0.011(7) -0.016(7) -0.000(6)
H22 0.027(6) 0.037(7) 0.045(8) -0.003(6) -0.004(5) 0.009(5)
H71 0.025(6) 0.043(7) 0.074(9) -0.023(7) -0.008(6) 0.015(5)
H72 0.058(6) 0.021(6) 0.031(7) 0.005(5) -0.004(5) -0.020(5)
H81 0.026(6) 0.034(7) 0.094(10) -0.035(7) -0.003(6) -0.010(5)
H82 0.025(6) 0.034(7) 0.068(9) -0.026(6) 0.007(5) 0.005(5)
H91 0.065(7) 0.035(7) 0.041(7) 0.001(6) -0.017(6) -0.028(6)
H92 0.116(11) 0.036(7) 0.041(8) -0.006(6) -0.028(8) -0.030(7)

loop_
_atom_site_label
_atom_site_type_symbol
_atom_site_symmetry_multiplicity
_atom_site_fract_x
_atom_site_fract_y
_atom_site_fract_z
_atom_site_occupancy
_atom_site_B_iso_or_equiv
Cu1 Cu 1 0.5 1 0.5 1 0
Cu2 Cu 1 0.5 0.5 1 1 0
S1 S 2 0.1256(6) 0.9860(5) 0.78653(14) 1 0
O1 O 2 0.3468(9) 0.8144(8) 0.4265(4) 1 0
O2 O 2 0.6506(8) 0.7097(7) 0.6178(3) 1 0
O3 O 2 0.1711(13) 1.0923(10) 0.6513(4) 1 0
O4 O 2 0.136(3) 1.1416(19) 0.8728(10) 1 0
O5 O 2 -0.1166(16) 0.954(3) 0.8024(11) 1 0
O6 O 2 0.2961(14) 0.7537(10) 0.8179(6) 1 0
O7 O 2 0.7965(8) 0.5326(8) 0.9062(4) 1 0
O8 O 2 0.5189(9) 0.2431(8) 0.9158(4) 1 0
O9 O 2 1.1308(8) 0.5659(8) 0.6230(4) 1 0
H11 H 2 0.248(2) 0.901(3) 0.3553(13) 1 0
H12 H 2 0.277(4) 0.717(3) 0.4888(18) 1 0
H21 H 2 0.573(2) 0.693(3) 0.6996(15) 1 0
H22 H 2 0.821(2) 0.666(3) 0.622(2) 1 0
H71 H 2 0.928(3) 0.397(2) 0.8944(14) 1 0
H72 H 2 0.839(4) 0.679(3) 0.8766(15) 1 0
H81 H 2 0.392(2) 0.198(3) 0.8985(14) 1 0
H82 H 2 0.668(3) 0.141(3) 0.8829(15) 1 0
H91 H 2 1.173(4) 0.394(3) 0.6317(12) 1 0
H92 H 2 1.202(3) 0.590(3) 0.6941(16) 1 0
